data_2202203
loop_
_publ_author_name
'Bomfim, Jo\~ao A. S.'
'Filgueiras, Carlos A. L.'
'Howie, R. Alan'
'Wardell, James L.'

_publ_section_title
;
 5,6-Dioxo-1,10-phenanthrolin-1-ium bromide at 120K
;
_journal_issue 2
_journal_name_full 'Acta Crystallographica Section E'
_journal_page_first o244
_journal_page_last o246
_journal_paper_doi 10.1107/S1600536803002009
_journal_volume 59
_journal_year 2003
_chemical_formula_iupac 'C12 H7 N2 O2 1+, Br 1-'
_chemical_formula_moiety 'C12 H7 N2 O2 1+, Br 1-'
_chemical_formula_sum 'C12 H7 Br N2 O2'
_chemical_formula_weight 291.11
_chemical_name_common '1,10-Phenanthroline-5,6-dione hydrogen bromide'
_chemical_name_systematic
;
5,6-Dioxo-1,10-phenanthrolin-1-ium bromide
;
_space_group_IT_number 62
_symmetry_cell_setting orthorhombic
_symmetry_space_group_name_Hall '-P 2ac 2n'
_symmetry_space_group_name_H-M 'P n m a'
_atom_sites_solution_hydrogens geom
_atom_sites_solution_primary direct
_atom_sites_solution_secondary difmap
_audit_creation_method SHELXL-97
_cell_angle_alpha 90.00
_cell_angle_beta 90.00
_cell_angle_gamma 90.00
_cell_formula_units_Z 4
_cell_length_a 14.2379(3)
_cell_length_b 6.29780(10)
_cell_length_c 12.3110(3)
_cell_measurement_reflns_used 10916
_cell_measurement_temperature 120(2)
_cell_measurement_theta_max 27.48
_cell_measurement_theta_min 2.91
_cell_volume 1103.90(4)
_computing_cell_refinement 'DENZO and COLLECT'
_computing_data_collection 'DENZO (Otwinowski & Minor, 1997) and COLLECT (Hooft, 1998)'
_computing_data_reduction 'DENZO and COLLECT'
_computing_molecular_graphics 'ORTEP-3 (Farrugia, 1997)'
_computing_publication_material 'SHELXL97 and PLATON (Spek, 1990)'
_computing_structure_refinement 'SHELXL97 (Sheldrick, 1997)'
_computing_structure_solution 'SHELXS97 (Sheldrick, 1997)'
_diffrn_ambient_temperature 120(2)
_diffrn_detector_area_resol_mean 9.091
_diffrn_measured_fraction_theta_full 0.998
_diffrn_measured_fraction_theta_max 0.998
_diffrn_measurement_device_type 'Enraf-Nonius KappaCCD area-detector'
_diffrn_measurement_method '\f and \w'
_diffrn_radiation_monochromator graphite
_diffrn_radiation_source 'Enraf Nonius FR591 rotating anode'
_diffrn_radiation_type MoK\a
_diffrn_radiation_wavelength 0.71073
_diffrn_reflns_av_R_equivalents 0.0515
_diffrn_reflns_av_sigmaI/netI 0.0222
_diffrn_reflns_limit_h_max 18
_diffrn_reflns_limit_h_min -18
_diffrn_reflns_limit_k_max 8
_diffrn_reflns_limit_k_min -8
_diffrn_reflns_limit_l_max 15
_diffrn_reflns_limit_l_min -15
_diffrn_reflns_number 15272
_diffrn_reflns_theta_full 27.49
_diffrn_reflns_theta_max 27.49
_diffrn_reflns_theta_min 3.31
_diffrn_standards_decay_% 0
_diffrn_standards_number 0
_exptl_absorpt_coefficient_mu 3.713
_exptl_absorpt_correction_T_max 0.2833
_exptl_absorpt_correction_T_min 0.2483
_exptl_absorpt_correction_type multi-scan
_exptl_absorpt_process_details '(SORTAV; Blessing, 1995, 1997)'
_exptl_crystal_colour orange
_exptl_crystal_density_diffrn 1.752
_exptl_crystal_density_method 'not measured'
_exptl_crystal_description block
_exptl_crystal_F_000 576
_exptl_crystal_size_max 0.30
_exptl_crystal_size_mid 0.28
_exptl_crystal_size_min 0.08
_refine_diff_density_max 0.685
_refine_diff_density_min -0.586
_refine_ls_extinction_method none
_refine_ls_goodness_of_fit_ref 1.108
_refine_ls_hydrogen_treatment constr
_refine_ls_matrix_type full
_refine_ls_number_parameters 103
_refine_ls_number_reflns 1376
_refine_ls_number_restraints 0
_refine_ls_restrained_S_all 1.108
_refine_ls_R_factor_all 0.0317
_refine_ls_R_factor_gt 0.0285
_refine_ls_shift/su_max <0.001
_refine_ls_shift/su_mean 0.000
_refine_ls_structure_factor_coef Fsqd
_refine_ls_weighting_details 'calc w = 1/[\s^2^(Fo^2^)+(0.0421P)^2^+0.8806P] where P = (Fo^2^+2Fc^2^)/3'
_refine_ls_weighting_scheme calc
_refine_ls_wR_factor_gt 0.0750
_refine_ls_wR_factor_ref 0.0771
_reflns_number_gt 1259
_reflns_number_total 1376
_reflns_threshold_expression I>2\s(I)
_cod_data_source_file wn6136.cif
_cod_data_source_block I
_cod_database_code 2202203
_cod_database_fobs_code 2202203

loop_
_symmetry_equiv_pos_as_xyz
'x, y, z'
'-x+1/2, y+1/2, z+1/2'
'x, -y+1/2, z'
'x+1/2, y, -z+1/2'
'-x, -y, -z'
'x-1/2, -y-1/2, -z-1/2'
'-x, y-1/2, -z'
'-x-1/2, -y, z-1/2'

loop_
_atom_site_label
_atom_site_fract_x
_atom_site_fract_y
_atom_site_fract_z
_atom_site_U_iso_or_equiv
_atom_site_adp_type
_atom_site_calc_flag
_atom_site_refinement_flags
_atom_site_occupancy
_atom_site_disorder_assembly
_atom_site_disorder_group
_atom_site_type_symbol
Br1 0.28493(2) 0.2500 0.51188(2) 0.02273(13) Uani d S 1 . . Br
O1 0.33230(16) 0.2500 -0.12867(18) 0.0322(5) Uani d S 1 . . O
O2 0.35374(17) 0.2500 0.09181(19) 0.0397(6) Uani d S 1 . . O
N1 0.00332(17) 0.2500 -0.0857(2) 0.0201(5) Uani d S 1 . . N
H1N -0.0445 0.2500 -0.0404 0.024 Uiso calc SR 1 . . H
N2 0.02030(18) 0.2500 0.1310(2) 0.0229(5) Uani d S 1 . . N
C1 -0.0144(2) 0.2500 -0.1923(2) 0.0250(6) Uani d S 1 . . C
H1 -0.0775 0.2500 -0.2175 0.030 Uiso calc SR 1 . . H
C2 0.0585(2) 0.2500 -0.2656(2) 0.0272(7) Uani d S 1 . . C
H2 0.0465 0.2500 -0.3415 0.033 Uiso calc SR 1 . . H
C3 0.1499(2) 0.2500 -0.2268(2) 0.0246(6) Uani d S 1 . . C
H3 0.2012 0.2500 -0.2761 0.030 Uiso calc SR 1 . . H
C4 0.1664(2) 0.2500 -0.1149(2) 0.0208(6) Uani d S 1 . . C
C5 0.2640(2) 0.2500 -0.0705(2) 0.0236(6) Uani d S 1 . . C
C6 0.2757(2) 0.2500 0.0540(3) 0.0258(7) Uani d S 1 . . C
C7 0.1897(2) 0.2500 0.1221(2) 0.0215(6) Uani d S 1 . . C
C8 0.1952(2) 0.2500 0.2350(2) 0.0256(7) Uani d S 1 . . C
H8 0.2545 0.2500 0.2704 0.031 Uiso calc SR 1 . . H
C9 0.1131(2) 0.2500 0.2946(2) 0.0276(7) Uani d S 1 . . C
H9 0.1150 0.2500 0.3718 0.033 Uiso calc SR 1 . . H
C10 0.0275(2) 0.2500 0.2400(2) 0.0263(7) Uani d S 1 . . C
H10 -0.0286 0.2500 0.2817 0.032 Uiso calc SR 1 . . H
C11 0.1004(2) 0.2500 0.0749(2) 0.0189(6) Uani d S 1 . . C
C12 0.0906(2) 0.2500 -0.0442(2) 0.0191(5) Uani d S 1 . . C

loop_
_atom_site_aniso_label
_atom_site_aniso_U_11
_atom_site_aniso_U_22
_atom_site_aniso_U_33
_atom_site_aniso_U_12
_atom_site_aniso_U_13
_atom_site_aniso_U_23
Br1 0.0238(2) 0.0269(2) 0.01745(18) 0.000 -0.00096(10) 0.000
O1 0.0252(12) 0.0466(14) 0.0247(11) 0.000 0.0065(9) 0.000
O2 0.0241(12) 0.0686(18) 0.0263(12) 0.000 -0.0046(10) 0.000
N1 0.0218(12) 0.0208(12) 0.0176(11) 0.000 0.0003(9) 0.000
N2 0.0264(13) 0.0248(13) 0.0175(12) 0.000 0.0040(10) 0.000
C1 0.0295(16) 0.0244(15) 0.0210(14) 0.000 -0.0081(12) 0.000
C2 0.0385(19) 0.0288(16) 0.0143(13) 0.000 -0.0057(12) 0.000
C3 0.0316(16) 0.0257(15) 0.0165(14) 0.000 0.0025(12) 0.000
C4 0.0232(15) 0.0223(14) 0.0169(13) 0.000 0.0003(11) 0.000
C5 0.0240(15) 0.0286(15) 0.0184(14) 0.000 0.0023(11) 0.000
C6 0.0222(15) 0.0345(17) 0.0208(15) 0.000 -0.0013(11) 0.000
C7 0.0256(14) 0.0228(14) 0.0160(13) 0.000 -0.0007(11) 0.000
C8 0.0304(17) 0.0276(16) 0.0187(15) 0.000 -0.0042(11) 0.000
C9 0.0413(18) 0.0279(15) 0.0136(13) 0.000 0.0001(12) 0.000
C10 0.0350(18) 0.0264(15) 0.0174(14) 0.000 0.0075(12) 0.000
C11 0.0238(14) 0.0179(13) 0.0151(12) 0.000 0.0005(10) 0.000
C12 0.0229(14) 0.0179(13) 0.0165(12) 0.000 -0.0022(11) 0.000

loop_
_atom_type_symbol
_atom_type_description
_atom_type_scat_dispersion_real
_atom_type_scat_dispersion_imag
_atom_type_scat_source
C C 0.0033 0.0016 'International Tables Vol C Tables 4.2.6.8 and 6.1.1.4'
H H 0.0000 0.0000 'International Tables Vol C Tables 4.2.6.8 and 6.1.1.4'
Br Br -0.2901 2.4595 'International Tables Vol C Tables 4.2.6.8 and 6.1.1.4'
N N 0.0061 0.0033 'International Tables Vol C Tables 4.2.6.8 and 6.1.1.4'
O O 0.0106 0.0060 'International Tables Vol C Tables 4.2.6.8 and 6.1.1.4'

loop_
_geom_angle_atom_site_label_1
_geom_angle_atom_site_label_2
_geom_angle_atom_site_label_3
_geom_angle
C1 N1 C12 123.2(3)
C1 N1 H1N 118.4
C12 N1 H1N 118.4
C11 N2 C10 116.8(3)
N1 C1 C2 120.1(3)
N1 C1 H1 120.0
C2 C1 H1 120.0
C1 C2 C3 118.9(3)
C1 C2 H2 120.6
C3 C2 H2 120.6
C2 C3 C4 119.8(3)
C2 C3 H3 120.1
C4 C3 H3 120.1
C12 C4 C3 119.2(3)
C12 C4 C5 119.6(3)
C3 C4 C5 121.1(3)
O1 C5 C4 122.2(3)
O1 C5 C6 120.1(3)
C4 C5 C6 117.7(2)
O2 C6 C7 122.8(3)
O2 C6 C5 119.0(3)
C7 C6 C5 118.2(2)
C8 C7 C11 117.9(3)
C8 C7 C6 121.1(3)
C11 C7 C6 121.0(3)
C9 C8 C7 118.8(3)
C9 C8 H8 120.6
C7 C8 H8 120.6
C8 C9 C10 119.0(3)
C8 C9 H9 120.5
C10 C9 H9 120.5
N2 C10 C9 123.3(3)
N2 C10 H10 118.3
C9 C10 H10 118.3
N2 C11 C7 124.2(3)
N2 C11 C12 115.8(2)
C7 C11 C12 120.0(3)
N1 C12 C4 118.8(3)
N1 C12 C11 117.8(2)
C4 C12 C11 123.5(3)

loop_
_geom_bond_atom_site_label_1
_geom_bond_atom_site_label_2
_geom_bond_site_symmetry_2
_geom_bond_distance
_geom_bond_publ_flag
O1 C5 . 1.208(4) ?
O2 C6 . 1.205(4) ?
N1 C1 . 1.337(4) ?
N1 C12 . 1.344(4) ?
N1 H1N . 0.8800 ?
N2 C11 . 1.334(4) ?
N2 C10 . 1.345(4) ?
C1 C2 . 1.376(5) ?
C1 H1 . 0.9500 ?
C2 C3 . 1.386(5) ?
C2 H2 . 0.9500 ?
C3 C4 . 1.397(4) ?
C3 H3 . 0.9500 ?
C4 C12 . 1.386(4) ?
C4 C5 . 1.493(4) ?
C5 C6 . 1.542(4) ?
C6 C7 . 1.485(4) ?
C7 C8 . 1.392(4) ?
C7 C11 . 1.397(4) ?
C8 C9 . 1.381(5) ?
C8 H8 . 0.9500 ?
C9 C10 . 1.392(5) ?
C9 H9 . 0.9500 ?
C10 H10 . 0.9500 ?
C11 C12 . 1.473(4) ?

loop_
_geom_hbond_atom_site_label_D
_geom_hbond_atom_site_label_H
_geom_hbond_atom_site_label_A
_geom_hbond_site_symmetry_A
_geom_hbond_distance_DH
_geom_hbond_distance_HA
_geom_hbond_distance_DA
_geom_hbond_angle_DHA
N1 H1N Br1 6_566 0.88 2.45 3.239(2) 149
C1 H1 O1 6_565 0.95 2.29 3.102(4) 143
C3 H3 Br1 1_554 0.95 2.87 3.748(3) 154
C10 H10 O2 6_566 0.95 2.29 3.227(4) 170
C8 H8 Br1 . 0.95 3.00 3.640(3) 126
C9 H9 Br1 . 0.95 2.97 3.625(3) 127

loop_
_cod_related_entry_id
_cod_related_entry_database
_cod_related_entry_code
1 ChemSpider 21131935
